data_7038704
loop_
_publ_author_name
'Fieser, Megan E.'
'Woen, David H.'
'Corbey, Jordan F.'
'Mueller, Thomas J.'
'Ziller, Joseph W.'
'Evans, William J.'

_publ_section_title
;
 Raman spectroscopy of the N-N bond in rare earth dinitrogen complexes.
;
_journal_issue 37
_journal_name_full 'Dalton transactions (Cambridge, England : 2003)'
_journal_page_first 14634
_journal_page_last 14644
_journal_paper_doi 10.1039/c5dt04547a
_journal_volume 45
_journal_year 2016
_chemical_absolute_configuration ad
_chemical_formula_sum 'C40 H60 N2 Tb2'
_chemical_formula_weight 886.74
_chemical_name_common 1-Tb
_chemical_name_systematic '[(C5Me5)2Tb]2(\m-\h2:\h2-N2)'
_space_group_crystal_system tetragonal
_space_group_IT_number 114
_space_group_name_Hall 'P -4 2n'
_space_group_name_H-M_alt 'P -4 21 c'
_symmetry_space_group_name_Hall 'P -4 2n'
_symmetry_space_group_name_H-M 'P -4 21 c'
_atom_sites_solution_hydrogens geom
_atom_sites_solution_primary direct
_atom_sites_solution_secondary difmap
_audit_creation_method SHELXL-2014/7
_audit_update_record
;
2015-07-26 deposited with the CCDC.
2016-02-22 downloaded from the CCDC.
;
_cell_angle_alpha 90
_cell_angle_beta 90
_cell_angle_gamma 90
_cell_formula_units_Z 4
_cell_length_a 14.4075(15)
_cell_length_b 14.4075(15)
_cell_length_c 19.627(2)
_cell_measurement_reflns_used 9720
_cell_measurement_temperature 88(2)
_cell_measurement_theta_max 29.01
_cell_measurement_theta_min 2.51
_cell_volume 4074.1(7)
_computing_cell_refinement 'Bruker SAINT 8.34a, 2013'
_computing_data_collection 'Bruker APEX2 2014.1-1, 2014'
_computing_data_reduction 'Bruker SAINT 8.34a, 2013'
_computing_molecular_graphics 'Bruker SHELXTL'
_computing_publication_material 'Bruker SHELXTL'
_computing_structure_refinement 'SHELXL-2014/7 (Sheldrick, 2014)'
_computing_structure_solution 'Bruker SHELXTL 2013/1'
_diffrn_ambient_temperature 88(2)
_diffrn_measured_fraction_theta_full 1.000
_diffrn_measured_fraction_theta_max 0.970
_diffrn_measurement_device_type 'Bruker SMART APEX II CCD'
_diffrn_measurement_method '\f and \w scans'
_diffrn_radiation_type MoK\a
_diffrn_radiation_wavelength 0.71073
_diffrn_reflns_av_R_equivalents 0.0313
_diffrn_reflns_av_unetI/netI 0.0178
_diffrn_reflns_Laue_measured_fraction_full 1.000
_diffrn_reflns_Laue_measured_fraction_max 0.970
_diffrn_reflns_limit_h_max 19
_diffrn_reflns_limit_h_min -19
_diffrn_reflns_limit_k_max 19
_diffrn_reflns_limit_k_min -19
_diffrn_reflns_limit_l_max 26
_diffrn_reflns_limit_l_min -26
_diffrn_reflns_number 48977
_diffrn_reflns_point_group_measured_fraction_full 1.000
_diffrn_reflns_point_group_measured_fraction_max 0.962
_diffrn_reflns_theta_full 25.500
_diffrn_reflns_theta_max 29.075
_diffrn_reflns_theta_min 1.753
_diffrn_source 'fine-focus sealed tube'
_exptl_absorpt_coefficient_mu 3.469
_exptl_absorpt_correction_T_max 0.7771
_exptl_absorpt_correction_T_min 0.5543
_exptl_absorpt_correction_type numerical
_exptl_absorpt_process_details 'Bruker SADABS 2014/5'
_exptl_crystal_colour purple
_exptl_crystal_density_diffrn 1.446
_exptl_crystal_density_meas ?
_exptl_crystal_density_method not_measured
_exptl_crystal_description rod
_exptl_crystal_F_000 1776
_exptl_crystal_size_max 0.264
_exptl_crystal_size_mid 0.109
_exptl_crystal_size_min 0.095
_refine_diff_density_max 1.057
_refine_diff_density_min -0.295
_refine_diff_density_rms 0.063
_refine_ls_abs_structure_details
; 
 Flack x determined using 2227 quotients [(I+)-(I-)]/[(I+)+(I-)] 
 (Parsons, Flack and Wagner, Acta Cryst. B69 (2013) 249-259). 
;
_refine_ls_abs_structure_Flack -0.018(4)
_refine_ls_extinction_method none
_refine_ls_goodness_of_fit_ref 1.028
_refine_ls_hydrogen_treatment constr
_refine_ls_matrix_type full
_refine_ls_number_parameters 209
_refine_ls_number_reflns 5254
_refine_ls_number_restraints 0
_refine_ls_restrained_S_all 1.028
_refine_ls_R_factor_all 0.0171
_refine_ls_R_factor_gt 0.0159
_refine_ls_shift/su_max 0.003
_refine_ls_shift/su_mean 0.000
_refine_ls_structure_factor_coef Fsqd
_refine_ls_weighting_details 'w=1/[\s^2^(Fo^2^)+(0.0237P)^2^+0.3204P] where P=(Fo^2^+2Fc^2^)/3'
_refine_ls_weighting_scheme calc
_refine_ls_wR_factor_gt 0.0372
_refine_ls_wR_factor_ref 0.0377
_reflns_Friedel_coverage 0.799
_reflns_Friedel_fraction_full 1.000
_reflns_Friedel_fraction_max 0.953
_reflns_number_gt 5092
_reflns_number_total 5254
_reflns_threshold_expression 'I > 2\s(I)'
_cod_data_source_file c5dt04547a2.cif
_cod_data_source_block mef25
_cod_depositor_comments
;
The following automatic conversions were performed:

'_exptl_crystal_density_meas' value 'not_measured' was changed to '?'
- the value is perceived as not measured.

Automatic conversion script
Id: cif_fix_values 4268 2015-11-12 08:31:59Z antanas 

 Adding full bibliography for 7038699--7038708.cif.
;
_cod_original_cell_volume 4074.0(10)
_cod_database_code 7038704
_shelx_shelxl_version_number 2014/7
_shelx_space_group_comment
; 
The symmetry employed for this shelxl refinement is uniquely defined 
by the following loop, which should always be used as a source of 
symmetry information in preference to the above space-group names. 
They are only intended as comments. 
;
_shelx_estimated_absorpt_t_min 0.461
_shelx_estimated_absorpt_t_max 0.734

loop_
_space_group_symop_operation_xyz
'x, y, z'
'-x, -y, z'
'y, -x, -z'
'-y, x, -z'
'-x+1/2, y+1/2, -z+1/2'
'x+1/2, -y+1/2, -z+1/2'
'-y+1/2, -x+1/2, z+1/2'
'y+1/2, x+1/2, z+1/2'

loop_
_atom_site_label
_atom_site_type_symbol
_atom_site_fract_x
_atom_site_fract_y
_atom_site_fract_z
_atom_site_U_iso_or_equiv
_atom_site_adp_type
_atom_site_occupancy
_atom_site_site_symmetry_order
_atom_site_calc_flag
_atom_site_refinement_flags_posn
_atom_site_refinement_flags_adp
Tb1 Tb 0.84653(2) 0.53396(2) 0.84334(2) 0.01600(4) Uani 1 1 d . .
N1 N 0.99084(15) 0.45804(15) 0.84699(13) 0.0218(4) Uani 1 1 d . .
C1 C 0.7813(2) 0.3848(2) 0.90825(16) 0.0218(6) Uani 1 1 d . .
C2 C 0.7009(2) 0.4371(2) 0.89173(14) 0.0217(6) Uani 1 1 d . .
C3 C 0.70249(19) 0.5200(2) 0.93032(14) 0.0221(6) Uani 1 1 d . .
C4 C 0.7842(2) 0.5194(2) 0.97062(15) 0.0250(6) Uani 1 1 d . .
C5 C 0.8318(2) 0.4348(2) 0.95792(15) 0.0233(6) Uani 1 1 d . .
C6 C 0.8057(2) 0.2906(2) 0.8807(2) 0.0352(8) Uani 1 1 d . .
H6A H 0.8728 0.2873 0.8727 0.053 Uiso 1 1 calc R U
H6B H 0.7726 0.2802 0.8378 0.053 Uiso 1 1 calc R U
H6C H 0.7877 0.2429 0.9138 0.053 Uiso 1 1 calc R U
C7 C 0.6221(2) 0.4032(2) 0.84814(19) 0.0345(7) Uani 1 1 d . .
H7A H 0.5886 0.3538 0.8722 0.052 Uiso 1 1 calc R U
H7B H 0.6467 0.3789 0.8051 0.052 Uiso 1 1 calc R U
H7C H 0.5796 0.4547 0.8387 0.052 Uiso 1 1 calc R U
C8 C 0.6225(2) 0.5866(3) 0.93880(19) 0.0377(8) Uani 1 1 d . .
H8A H 0.5898 0.5932 0.8953 0.057 Uiso 1 1 calc R U
H8B H 0.6462 0.6472 0.9532 0.057 Uiso 1 1 calc R U
H8C H 0.5797 0.5626 0.9734 0.057 Uiso 1 1 calc R U
C9 C 0.8116(3) 0.5938(3) 1.02106(18) 0.0396(8) Uani 1 1 d . .
H9A H 0.7913 0.6545 1.0041 0.059 Uiso 1 1 calc R U
H9B H 0.8791 0.5939 1.0267 0.059 Uiso 1 1 calc R U
H9C H 0.7820 0.5813 1.0651 0.059 Uiso 1 1 calc R U
C10 C 0.9164(2) 0.3985(3) 0.99490(19) 0.0352(8) Uani 1 1 d . .
H10A H 0.8998 0.3425 1.0205 0.053 Uiso 1 1 calc R U
H10B H 0.9394 0.4460 1.0264 0.053 Uiso 1 1 calc R U
H10C H 0.9650 0.3834 0.9617 0.053 Uiso 1 1 calc R U
C11 C 0.8104(2) 0.5865(2) 0.71356(17) 0.0311(7) Uani 1 1 d . .
C12 C 0.7335(2) 0.6176(2) 0.75093(17) 0.0271(7) Uani 1 1 d . .
C13 C 0.7638(2) 0.6893(2) 0.79529(18) 0.0312(7) Uani 1 1 d . .
C14 C 0.8596(2) 0.7003(2) 0.78575(19) 0.0335(8) Uani 1 1 d . .
C15 C 0.8886(2) 0.6384(2) 0.73474(17) 0.0320(8) Uani 1 1 d . .
C16 C 0.8048(5) 0.5201(3) 0.6551(2) 0.0651(14) Uani 1 1 d . .
H16A H 0.7610 0.4703 0.6661 0.098 Uiso 1 1 calc R U
H16B H 0.8663 0.4935 0.6465 0.098 Uiso 1 1 calc R U
H16C H 0.7834 0.5531 0.6143 0.098 Uiso 1 1 calc R U
C17 C 0.6338(3) 0.5938(3) 0.7360(2) 0.0539(12) Uani 1 1 d . .
H17A H 0.6122 0.6303 0.6970 0.081 Uiso 1 1 calc R U
H17B H 0.5955 0.6081 0.7759 0.081 Uiso 1 1 calc R U
H17C H 0.6288 0.5275 0.7254 0.081 Uiso 1 1 calc R U
C18 C 0.7028(4) 0.7530(3) 0.8378(3) 0.0705(15) Uani 1 1 d . .
H18A H 0.7251 0.7535 0.8850 0.106 Uiso 1 1 calc R U
H18B H 0.6387 0.7305 0.8366 0.106 Uiso 1 1 calc R U
H18C H 0.7054 0.8161 0.8192 0.106 Uiso 1 1 calc R U
C19 C 0.9190(4) 0.7704(3) 0.8233(3) 0.080(2) Uani 1 1 d . .
H19A H 0.9845 0.7597 0.8125 0.120 Uiso 1 1 calc R U
H19B H 0.9095 0.7636 0.8725 0.120 Uiso 1 1 calc R U
H19C H 0.9014 0.8333 0.8093 0.120 Uiso 1 1 calc R U
C20 C 0.9845(3) 0.6357(5) 0.7046(3) 0.080(2) Uani 1 1 d . .
H20A H 0.9911 0.6856 0.6710 0.120 Uiso 1 1 calc R U
H20B H 0.9945 0.5756 0.6823 0.120 Uiso 1 1 calc R U
H20C H 1.0306 0.6440 0.7408 0.120 Uiso 1 1 calc R U

loop_
_atom_site_aniso_label
_atom_site_aniso_U_11
_atom_site_aniso_U_22
_atom_site_aniso_U_33
_atom_site_aniso_U_23
_atom_site_aniso_U_13
_atom_site_aniso_U_12
Tb1 0.01480(6) 0.01655(6) 0.01666(6) 0.00062(5) 0.00045(5) 0.00093(4)
N1 0.0210(11) 0.0237(10) 0.0209(11) 0.0014(11) 0.0047(10) 0.0008(8)
C1 0.0194(14) 0.0197(13) 0.0264(15) 0.0011(11) 0.0068(11) -0.0019(11)
C2 0.0161(13) 0.0274(15) 0.0216(13) 0.0022(11) 0.0020(11) -0.0027(11)
C3 0.0190(13) 0.0254(15) 0.0219(13) 0.0010(11) 0.0067(11) 0.0024(11)
C4 0.0289(15) 0.0310(17) 0.0153(13) -0.0011(12) 0.0034(12) -0.0030(13)
C5 0.0209(14) 0.0285(15) 0.0205(14) 0.0078(11) 0.0026(11) -0.0023(11)
C6 0.0316(17) 0.0218(16) 0.052(2) -0.0012(14) 0.0142(15) -0.0004(13)
C7 0.0243(14) 0.0427(18) 0.0364(16) -0.0003(18) -0.0053(15) -0.0102(13)
C8 0.0323(18) 0.039(2) 0.0414(19) 0.0064(16) 0.0169(15) 0.0150(15)
C9 0.049(2) 0.046(2) 0.0241(17) -0.0121(16) 0.0045(15) -0.0060(17)
C10 0.0259(16) 0.044(2) 0.0357(18) 0.0168(15) -0.0061(14) -0.0010(15)
C11 0.0446(19) 0.0251(16) 0.0236(16) 0.0119(13) -0.0017(14) 0.0059(14)
C12 0.0224(15) 0.0231(15) 0.0359(18) 0.0137(13) -0.0066(13) -0.0005(12)
C13 0.0334(18) 0.0175(14) 0.0426(18) 0.0077(13) 0.0018(14) 0.0081(12)
C14 0.0347(19) 0.0183(15) 0.048(2) 0.0096(14) -0.0145(16) -0.0071(13)
C15 0.0188(14) 0.0372(19) 0.0400(18) 0.0245(15) 0.0045(13) 0.0049(13)
C16 0.128(5) 0.043(2) 0.0244(18) 0.0017(19) -0.012(3) 0.024(3)
C17 0.031(2) 0.060(3) 0.071(3) 0.041(2) -0.0249(19) -0.0169(19)
C18 0.096(4) 0.034(2) 0.082(3) 0.009(3) 0.031(3) 0.031(2)
C19 0.095(4) 0.036(2) 0.109(4) 0.026(3) -0.064(4) -0.034(3)
C20 0.035(2) 0.105(4) 0.100(4) 0.083(4) 0.034(2) 0.026(3)

loop_
_atom_type_symbol
_atom_type_description
_atom_type_scat_dispersion_real
_atom_type_scat_dispersion_imag
_atom_type_scat_source
C C 0.0033 0.0016 'International Tables Vol C Tables 4.2.6.8 and 6.1.1.4'
H H 0.0000 0.0000 'International Tables Vol C Tables 4.2.6.8 and 6.1.1.4'
N N 0.0061 0.0033 'International Tables Vol C Tables 4.2.6.8 and 6.1.1.4'
Tb Tb -0.1723 4.1537 'International Tables Vol C Tables 4.2.6.8 and 6.1.1.4'

loop_
_geom_angle_atom_site_label_1
_geom_angle_atom_site_label_2
_geom_angle_atom_site_label_3
_geom_angle
_geom_angle_site_symmetry_1
_geom_angle_site_symmetry_3
Cnt1 Tb1 N1 103.2 . .
Cnt1 Tb1 N1 121.3 2_765 .
Cnt2 Tb1 N1 121.4 . .
Cnt2 Tb1 N1 101.5 2_765 .
Cnt1 Tb1 Cnt2 135.1 . .
N1 Tb1 N1 30.55(11) 2_765 .
N1 Tb1 C14 84.13(10) 2_765 .
N1 Tb1 C14 111.71(10) . .
N1 Tb1 C4 108.17(9) 2_765 .
N1 Tb1 C4 103.47(9) . .
C14 Tb1 C4 119.62(11) . .
N1 Tb1 C1 112.12(9) 2_765 .
N1 Tb1 C1 85.54(8) . .
C14 Tb1 C1 162.64(10) . .
C4 Tb1 C1 50.95(9) . .
N1 Tb1 C5 94.57(9) 2_765 .
N1 Tb1 C5 78.21(9) . .
C14 Tb1 C5 147.78(11) . .
C4 Tb1 C5 30.88(10) . .
C1 Tb1 C5 30.69(9) . .
N1 Tb1 C15 76.74(9) 2_765 .
N1 Tb1 C15 94.90(9) . .
C14 Tb1 C15 30.52(11) . .
C4 Tb1 C15 150.13(11) . .
C1 Tb1 C15 155.75(11) . .
C5 Tb1 C15 171.03(10) . .
N1 Tb1 C2 142.43(9) 2_765 .
N1 Tb1 C2 115.94(9) . .
C14 Tb1 C2 132.29(10) . .
C4 Tb1 C2 50.62(9) . .
C1 Tb1 C2 30.70(9) . .
C5 Tb1 C2 50.54(9) . .
C15 Tb1 C2 138.43(9) . .
N1 Tb1 C3 138.86(9) 2_765 .
N1 Tb1 C3 128.84(9) . .
C14 Tb1 C3 113.06(11) . .
C4 Tb1 C3 30.70(9) . .
C1 Tb1 C3 50.68(9) . .
C5 Tb1 C3 50.65(9) . .
C15 Tb1 C3 136.09(9) . .
C2 Tb1 C3 30.44(9) . .
N1 Tb1 C13 114.19(9) 2_765 .
N1 Tb1 C13 141.75(9) . .
C14 Tb1 C13 30.30(11) . .
C4 Tb1 C13 104.11(10) . .
C1 Tb1 C13 132.64(10) . .
C5 Tb1 C13 134.48(10) . .
C15 Tb1 C13 50.03(10) . .
C2 Tb1 C13 102.02(10) . .
C3 Tb1 C13 86.75(10) . .
N1 Tb1 C11 101.94(10) 2_765 .
N1 Tb1 C11 109.19(10) . .
C14 Tb1 C11 50.30(10) . .
C4 Tb1 C11 147.12(10) . .
C1 Tb1 C11 127.32(10) . .
C5 Tb1 C11 157.76(10) . .
C15 Tb1 C11 30.46(10) . .
C2 Tb1 C11 109.07(10) . .
C3 Tb1 C11 117.96(10) . .
C13 Tb1 C11 49.93(11) . .
N1 Tb1 C12 126.61(9) 2_765 .
N1 Tb1 C12 139.13(9) . .
C14 Tb1 C12 50.12(10) . .
C4 Tb1 C12 117.32(10) . .
C1 Tb1 C12 117.67(9) . .
C5 Tb1 C12 138.65(10) . .
C15 Tb1 C12 49.89(9) . .
C2 Tb1 C12 89.90(9) . .
C3 Tb1 C12 89.69(10) . .
C13 Tb1 C12 30.35(10) . .
C11 Tb1 C12 29.95(10) . .
N1 N1 Tb1 74.9(2) 2_765 2_765
N1 N1 Tb1 74.6(2) 2_765 .
Tb1 N1 Tb1 149.24(11) 2_765 .
C5 C1 C2 107.9(3) . .
C5 C1 C6 126.0(3) . .
C2 C1 C6 126.1(3) . .
C5 C1 Tb1 74.81(16) . .
C2 C1 Tb1 75.59(16) . .
C6 C1 Tb1 118.2(2) . .
C3 C2 C1 108.2(3) . .
C3 C2 C7 126.3(3) . .
C1 C2 C7 125.0(3) . .
C3 C2 Tb1 74.84(16) . .
C1 C2 Tb1 73.71(16) . .
C7 C2 Tb1 123.8(2) . .
C2 C3 C4 107.9(3) . .
C2 C3 C8 125.7(3) . .
C4 C3 C8 125.2(3) . .
C2 C3 Tb1 74.72(15) . .
C4 C3 Tb1 73.41(16) . .
C8 C3 Tb1 127.6(2) . .
C3 C4 C5 108.0(3) . .
C3 C4 C9 125.2(3) . .
C5 C4 C9 126.7(3) . .
C3 C4 Tb1 75.90(16) . .
C5 C4 Tb1 74.95(16) . .
C9 C4 Tb1 118.1(2) . .
C1 C5 C4 108.0(3) . .
C1 C5 C10 124.7(3) . .
C4 C5 C10 127.0(3) . .
C1 C5 Tb1 74.50(16) . .
C4 C5 Tb1 74.17(17) . .
C10 C5 Tb1 121.7(2) . .
C12 C11 C15 107.8(3) . .
C12 C11 C16 124.3(4) . .
C15 C11 C16 127.3(4) . .
C12 C11 Tb1 75.45(18) . .
C15 C11 Tb1 73.64(18) . .
C16 C11 Tb1 123.6(2) . .
C11 C12 C13 108.1(3) . .
C11 C12 C17 125.4(4) . .
C13 C12 C17 125.3(3) . .
C11 C12 Tb1 74.60(17) . .
C13 C12 Tb1 74.29(17) . .
C17 C12 Tb1 126.9(2) . .
C14 C13 C12 107.6(3) . .
C14 C13 C18 125.0(4) . .
C12 C13 C18 126.7(4) . .
C14 C13 Tb1 72.92(18) . .
C12 C13 Tb1 75.36(17) . .
C18 C13 Tb1 124.3(3) . .
C13 C14 C15 108.4(3) . .
C13 C14 C19 124.5(4) . .
C15 C14 C19 127.0(4) . .
C13 C14 Tb1 76.77(18) . .
C15 C14 Tb1 75.64(17) . .
C19 C14 Tb1 115.8(3) . .
C14 C15 C11 108.0(3) . .
C14 C15 C20 124.8(4) . .
C11 C15 C20 127.0(4) . .
C14 C15 Tb1 73.85(18) . .
C11 C15 Tb1 75.91(18) . .
C20 C15 Tb1 120.4(2) . .

loop_
_geom_bond_atom_site_label_1
_geom_bond_atom_site_label_2
_geom_bond_distance
_geom_bond_site_symmetry_2
Tb1 Cnt1 2.392 .
Tb1 Cnt2 2.412 .
Tb1 N1 2.347(2) 2_765
Tb1 N1 2.350(2) .
Tb1 C14 2.656(3) .
Tb1 C4 2.663(3) .
Tb1 C1 2.669(3) .
Tb1 C5 2.673(3) .
Tb1 C15 2.679(3) .
Tb1 C2 2.693(3) .
Tb1 C3 2.695(3) .
Tb1 C13 2.705(3) .
Tb1 C11 2.708(3) .
Tb1 C12 2.718(3) .
N1 N1 1.238(4) 2_765
N1 Tb1 2.347(2) 2_765
C1 C5 1.414(4) .
C1 C2 1.420(4) .
C1 C6 1.502(4) .
C2 C3 1.414(4) .
C2 C7 1.503(4) .
C3 C4 1.418(4) .
C3 C8 1.508(4) .
C4 C5 1.421(5) .
C4 C9 1.512(4) .
C5 C10 1.512(4) .
C11 C12 1.402(5) .
C11 C15 1.415(5) .
C11 C16 1.496(6) .
C12 C13 1.420(5) .
C12 C17 1.506(5) .
C13 C14 1.402(5) .
C13 C18 1.520(5) .
C14 C15 1.404(5) .
C14 C19 1.516(5) .
C15 C20 1.504(5) .
